data_1536890
loop_
_publ_author_name
'Kortz, U.'
'Bassil, B.S.'
'Savelieff, M.G.'
'Dickman, M.H.'

_publ_section_title
;
 A large, novel polyoxotungstate: (As(III)6 W65 O217 (H2 O)7)(26-)
;
_journal_name_full 'Angew. Chem. Int. ed.'
_journal_page_first 3384
_journal_page_last 3386
_journal_volume 40
_journal_year 2001
_chemical_formula_sum 'As6 K13 O300 W65'
_chemical_name_systematic 'K26 (As6 W65 O217 (H2 O)7) (H2 O)76'
_space_group_IT_number 2
_symmetry_space_group_name_Hall '-P 1'
_symmetry_space_group_name_H-M 'P -1'
_cell_angle_alpha 100.034
_cell_angle_beta 106.969
_cell_angle_gamma 111.885
_cell_formula_units_Z 1
_cell_length_a 18.272
_cell_length_b 19.141
_cell_length_c 24.156
_cell_volume 7106.812
_citation_journal_id_ASTM ACIEF5
_cod_data_source_file Kortz_ACIEF5_2001_231.cif
_cod_data_source_block As6K13O300W65
_cod_database_code 1536890

loop_
_symmetry_equiv_pos_as_xyz
x,y,z
-x,-y,-z

loop_
_atom_site_label
_atom_site_type_symbol
_atom_site_fract_x
_atom_site_fract_y
_atom_site_fract_z
_atom_site_occupancy
_atom_site_U_iso_or_equiv
O8 O-2 0.8321 0.4467 0.6476 1 0.0
O126 O-2 0.7152 0.4356 0.2477 1 0.0
O24 O-2 0.3934 0.3069 0.9459 1 0.0
O103 O-2 0.9346 0.7385 0.7447 1 0.0
O46 O-2 0.6095 -0.0585 0.8899 1 0.0
O38 O-2 0.231 0.0706 0.588 1 0.0
O111 O-2 0.5561 0.4081 0.5882 1 0.0
O68 O-2 0.9959 0.0172 0.9194 1 0.0
K7 K+1 0.7274 0.4592 0.3699 0.75 0.0
O142 O-2 0.692 -0.2304 0.989 1 0.0
W31 W+6 0.72372 0.58667 0.67463 1 0.0
O47 O-2 0.5581 -0.1715 0.711 1 0.0
O110 O-2 0.6365 0.3787 0.7535 1 0.0
O58 O-2 0.7577 0.3315 0.9073 1 0.0
O124 O-2 0.2058 0.0356 0.4521 1 0.0
O115 O-2 0.7154 0.6888 0.5474 1 0.0
O121 O-2 0.6494 0.6071 0.9203 1 0.0
O104 O-2 0.9479 0.747 0.6325 1 0.0
O65 O-2 0.7499 0.1854 0.7279 1 0.0
K6 K+1 0.6789 0.0917 1.1352 0.75 0.0
O14 O-2 0.2649 0.1973 0.5502 1 0.0
O42 O-2 0.5792 0.1048 0.8338 1 0.0
O147 O-2 0.844 0.836 0.7198 1 0.0
W23 W+6 1.07711 0.60411 0.71819 1 0.0
O12 O-2 0.1999 0.2711 0.73 1 0.0
O63 O-2 0.7458 0.0464 0.6787 1 0.0
W33 W+6 0.9936 0.4879 0.98673 0.5 0.0
W15 W+6 0.80314 0.33396 0.9807 1 0.0
W25 W+6 1.05135 0.61444 0.85182 1 0.0
O29 O-2 0.3008 0.4271 0.7678 1 0.0
W1 W+6 0.23664 0.34972 0.69352 1 0.0
O74 O-2 0.9019 0.2668 0.8218 1 0.0
W7 W+6 0.41923 0.44056 0.67335 1 0.0
O1 O-2 0.3734 0.3513 0.7289 1 0.0
O45 O-2 0.572 -0.0339 0.7882 1 0.0
O53 O-2 0.7538 0.1574 1.0662 1 0.0
O131 O-2 0.6719 0.4801 0.9822 1 0.0
O54 O-2 0.7433 0.2215 0.9695 1 0.0
O114 O-2 0.8475 0.201 0.509 1 0.0
O101 O-2 0.6969 0.3682 0.5499 1 0.0
As1 As+3 0.40795 0.27446 0.73481 1 0.0
W3 W+6 0.1913 0.17687 0.75149 1 0.0
O122 O-2 0.6569 0.5775 0.8102 1 0.0
O132 O-2 0.852 0.862 0.5906 1 0.0
O33 O-2 0.4438 0.5015 0.7519 1 0.0
W11 W+6 0.57392 0.02022 0.86356 1 0.0
W27 W+6 0.72392 0.31708 0.61018 1 0.0
W17 W+6 0.81957 0.024 0.73954 1 0.0
W28 W+6 0.76999 0.47544 0.55941 1 0.0
O97 O-2 0.8136 0.3163 0.5862 1 0.0
O41 O-2 0.5956 0.1057 0.7292 1 0.0
O13 O-2 0.0997 0.111 0.5405 1 0.0
O22 O-2 0.4471 0.135 0.7968 1 0.0
O94 O-2 0.8472 0.6142 0.8361 1 0.0
O139 O-2 0.692 0.121 1.2985 1 0.0
W13 W+6 0.72258 -0.04063 0.91037 1 0.0
O59 O-2 0.8875 0.29 0.9612 1 0.0
O27 O-2 0.525 0.4476 0.8339 1 0.0
O64 O-2 0.8655 0.011 0.8154 1 0.0
O123 O-2 0.4465 0.4519 0.5212 1 0.0
O106 O-2 0.8649 0.5786 0.5987 1 0.0
O137 O-2 0.868 0.045 1.1453 1 0.0
K4 K+1 1.2237 0.3782 0.8582 1 0.0
K1 K+1 0.6427 0.3898 0.869 1 0.0
O60 O-2 0.9047 0.4318 1.0106 1 0.0
O34 O-2 0.4009 0.2524 0.5168 1 0.0
O66 O-2 0.8636 -0.0117 0.6961 1 0.0
O150 O-2 0.982 0.031 1.2425 1 0.0
O50 O-2 0.7184 -0.1246 0.9312 1 0.0
O44 O-2 0.4696 -0.0271 0.8517 1 0.0
K3 K+1 0.936 0.083 1.0622 1 0.0
W24 W+6 0.91771 0.41043 0.60659 1 0.0
O85 O-2 0.9971 0.5205 0.6406 1 0.0
O23 O-2 0.4909 0.3089 0.8784 1 0.0
O75 O-2 0.8873 0.2438 0.7041 1 0.0
O105 O-2 0.7962 0.6597 0.646 1 0.0
O78 O-2 1.1053 0.5235 0.7394 1 0.0
O140 O-2 0.555 0.2064 0.9371 1 0.0
O141 O-2 0.5374 -0.0824 0.4868 1 0.0
O112 O-2 0.9617 0.4248 0.9141 1 0.0
O138 O-2 0.813 0.3728 0.4227 1 0.0
O119 O-2 0.5783 0.3464 1.0108 1 0.0
O17 O-2 0.2147 0.0901 0.7572 1 0.0
O5 O-2 0.7292 0.0593 0.7796 1 0.0
O11 O-2 0.2989 0.4108 0.6544 1 0.0
O39 O-2 0.4614 0.1393 0.6941 1 0.0
As2 As+3 0.76412 0.13762 0.84923 1 0.0
O48 O-2 0.7189 -0.0722 0.7216 1 0.0
W20 W+6 0.97626 0.2179 0.84785 1 0.0
K2 K+1 0.5355 0.6784 0.6477 1 0.0
O88 O-2 0.85 0.4398 0.5456 1 0.0
W22 W+6 1.0356 0.44824 0.76714 1 0.0
W12 W+6 0.63061 -0.07366 0.7473 1 0.0
O32 O-2 0.5252 0.4366 0.697 1 0.0
O9 O-2 0.8551 0.5852 0.7156 1 0.0
W6 W+6 0.42916 0.45097 0.8162 1 0.0
O52 O-2 0.8395 0.0094 0.9203 1 0.0
O43 O-2 0.4488 0.0049 0.7208 1 0.0
W19 W+6 0.95125 0.24027 0.97982 1 0.0
O71 O-2 1.0307 0.3041 1.0496 1 0.0
O28 O-2 0.449 0.5344 0.8712 1 0.0
O107 O-2 0.6329 0.5982 0.6449 1 0.0
O31 O-2 0.3841 0.3438 0.6094 1 0.0
O26 O-2 0.3756 0.3702 0.8494 1 0.0
O67 O-2 0.8985 0.1316 0.7732 1 0.0
W8 W+6 0.38268 0.24471 0.58069 1 0.0
O120 O-2 0.8499 0.5547 1.0559 1 0.0
O30 O-2 0.4365 0.5105 0.6366 1 0.0
O82 O-2 1.1607 0.6539 0.7008 1 0.0
O4 O-2 0.7197 0.0731 0.8902 1 0.0
O20 O-2 0.3114 0.072 0.6985 1 0.0
O128 O-2 0.8201 0.6898 0.4846 1 0.0
O62 O-2 0.5972 -0.0298 0.6842 1 0.0
O136 O-2 0.8532 0.152 1.3149 1 0.0
As3 As+3 0.85916 0.49789 0.72662 1 0.0
O36 O-2 0.4989 0.2938 0.6441 1 0.0
O86 O-2 0.961 0.3725 0.5633 1 0.0
O117 O-2 0.4153 0.6629 0.8679 1 0.0
O91 O-2 0.9608 0.56 0.8661 1 0.0
O135 O-2 0.5515 0.1495 0.4164 1 0.0
W21 W+6 0.84796 0.28083 0.74677 1 0.0
O79 O-2 1.0846 0.5284 0.8433 1 0.0
O77 O-2 0.7879 0.3293 0.8012 1 0.0
O6 O-2 0.8721 0.1514 0.8854 1 0.0
O133 O-2 0.6735 0.7766 0.6258 1 0.0
O149 O-2 1.278 0.539 0.8816 1 0.0
O148 O-2 0.769 0.6745 1.0413 1 0.0
O146 O-2 1.102 0.919 0.52 1 0.0
O37 O-2 0.3351 -0.002 0.5966 1 0.0
O69 O-2 1.0072 0.1416 0.8745 1 0.0
O90 O-2 1.0023 0.6842 0.831 1 0.0
O129 O-2 1.074 0.952 0.6642 1 0.0
O102 O-2 0.9268 0.7783 0.8557 1 0.0
O145 O-2 0.9262 0.2528 0.4314 1 0.0
O80 O-2 1.091 0.396 0.7815 1 0.0
W16 W+6 0.66207 0.07913 0.69069 1 0.0
O92 O-2 0.7972 0.471 0.8592 1 0.0
O2 O-2 0.3437 0.2103 0.6587 1 0.0
O100 O-2 0.7137 0.5116 0.6033 1 0.0
O93 O-2 0.8057 0.5988 0.9358 1 0.0
O72 O-2 1.0136 0.2761 0.9306 1 0.0
O10 O-2 0.1464 0.361 0.6672 1 0.0
O51 O-2 0.7486 0.0294 0.9849 1 0.0
O96 O-2 0.6487 0.2242 0.5704 1 0.0
W4 W+6 0.32776 0.09722 0.78264 1 0.0
W26 W+6 0.86556 0.56668 0.90093 1 0.0
O127 O-2 0.8478 0.1712 1.2026 1 0.0
O125 O-2 0.9281 0.1169 0.6589 1 0.0
O73 O-2 1.0595 0.2658 0.8272 1 0.0
O87 O-2 0.9658 0.3945 0.6806 1 0.0
O108 O-2 0.7806 0.6663 0.7515 1 0.0
O25 O-2 0.2477 0.2293 0.8334 1 0.0
O109 O-2 0.6851 0.5017 0.7038 1 0.0
W18 W+6 0.9345 0.06656 0.90246 1 0.0
W30 W+6 0.91297 0.6741 0.66528 1 0.0
O7 O-2 0.9725 0.5352 0.7535 1 0.0
O56 O-2 0.6234 0.0786 0.948 1 0.0
O3 O-2 0.339 0.2243 0.77 1 0.0
W5 W+6 0.38597 0.28138 0.87085 1 0.0
O134 O-2 0.7874 -0.1652 0.8179 1 0.0
O113 O-2 0.4751 0.7146 0.5409 1 0.0
O118 O-2 0.6106 0.076 0.4934 1 0.0
O70 O-2 0.9844 0.1514 0.9751 1 0.0
O89 O-2 1.1293 0.6719 0.9241 1 0.0
W32 W+6 0.59799 0.39067 0.68316 1 0.0
W10 W+6 0.53147 0.13982 0.76649 1 0.0
W29 W+6 0.89934 0.69276 0.80312 1 0.0
W9 W+6 0.34413 0.08682 0.63134 1 0.0
O99 O-2 0.7196 0.4788 0.4882 1 0.0
O76 O-2 0.7839 0.3108 0.6852 1 0.0
O21 O-2 0.3593 0.1662 0.858 1 0.0
O130 O-2 0.8791 0.5779 0.4493 1 0.0
O35 O-2 0.3883 0.1467 0.5841 1 0.0
O40 O-2 0.6016 0.2374 0.7984 1 0.0
O98 O-2 0.664 0.3565 0.6479 1 0.0
O15 O-2 0.2143 0.2612 0.6259 1 0.0
O19 O-2 0.3065 0.0095 0.7958 1 0.0
O55 O-2 0.8692 0.1748 1.0053 1 0.0
O16 O-2 0.0861 0.1342 0.742 1 0.0
O57 O-2 0.744 0.3627 1.0155 1 0.0
O144 O-2 1.0057 0.5744 0.5394 1 0.0
O49 O-2 0.6943 -0.0771 0.8239 1 0.0
O18 O-2 0.1732 0.1337 0.6627 1 0.0
W14 W+6 0.74832 0.13407 0.99206 1 0.0
O84 O-2 1.0128 0.662 0.699 1 0.0
O81 O-2 0.9346 0.389 0.7793 1 0.0
O95 O-2 0.936 0.5515 0.9685 1 0.0
O116 O-2 0.0241 0.2301 0.6945 1 0.0
O83 O-2 1.1191 0.6553 0.8028 1 0.0
W2 W+6 0.19771 0.15661 0.59819 1 0.0
O143 O-2 0.6459 0.8919 0.5794 1 0.0
O61 O-2 0.6124 0.0748 0.6171 1 0.0
K5 K+1 0.9693 0.8303 0.5525 1 0.0
